data_7152312
loop_
_publ_author_name
'Wu, Dong-Dong'
'He, Ming-Tao'
'Liu, Qi-Di'
'Wang, Wei'
'Zhou, Jie'
'Wang, Lei'
'Fun, Hoong-Kun'
'Xu, Jian-Hua'
'Zhang, Yan'

_publ_section_title
;
 Photoinduced reactions of bicycloalkylidenes with isatin and
 isoquinolinetrione.
;
_journal_issue 18
_journal_name_full 'Organic &amp; biomolecular chemistry'
_journal_page_first 3626
_journal_page_last 3635
_journal_paper_doi 10.1039/c2ob07158d
_journal_volume 10
_journal_year 2012
_chemical_formula_moiety 'C22 H27 N O3'
_chemical_formula_sum 'C22 H27 N O3'
_chemical_formula_weight 353.45
_chemical_name_systematic
;
?
;
_space_group_IT_number 2
_symmetry_cell_setting triclinic
_symmetry_space_group_name_Hall '-P 1'
_symmetry_space_group_name_H-M 'P -1'
_atom_sites_solution_hydrogens geom
_atom_sites_solution_primary direct
_atom_sites_solution_secondary difmap
_audit_creation_method SHELXL-97
_cell_angle_alpha 90.8800(10)
_cell_angle_beta 103.8590(10)
_cell_angle_gamma 111.0820(10)
_cell_formula_units_Z 2
_cell_length_a 9.0404(2)
_cell_length_b 9.9839(3)
_cell_length_c 10.8814(3)
_cell_measurement_reflns_used 9980
_cell_measurement_temperature 100
_cell_measurement_theta_max 35.03
_cell_measurement_theta_min 2.50
_cell_volume 884.12(4)
_computing_cell_refinement 'SAINT (Bruker, 2009)'
_computing_data_collection 'APEX2 (Bruker, 2009)'
_computing_data_reduction SAINT
_computing_molecular_graphics SHELXTL
_computing_publication_material 'SHELXTL and PLATON (Spek, 2009)'
_computing_structure_refinement SHELXTL
_computing_structure_solution 'SHELXTL (Sheldrick, 2008)'
_diffrn_ambient_temperature 100
_diffrn_measured_fraction_theta_full 0.987
_diffrn_measured_fraction_theta_max 0.987
_diffrn_measurement_device_type
;
Bruker SMART APEXII CCD area-detector diffractometer
;
_diffrn_measurement_method '\f and \w scans'
_diffrn_radiation_monochromator graphite
_diffrn_radiation_source 'fine-focus sealed tube'
_diffrn_radiation_type MoK\a
_diffrn_radiation_wavelength 0.71073
_diffrn_reflns_av_R_equivalents 0.0219
_diffrn_reflns_av_sigmaI/netI 0.0229
_diffrn_reflns_limit_h_max 14
_diffrn_reflns_limit_h_min -14
_diffrn_reflns_limit_k_max 16
_diffrn_reflns_limit_k_min -16
_diffrn_reflns_limit_l_max 17
_diffrn_reflns_limit_l_min -17
_diffrn_reflns_number 28220
_diffrn_reflns_theta_full 35.10
_diffrn_reflns_theta_max 35.10
_diffrn_reflns_theta_min 1.94
_diffrn_standards_number 0
_exptl_absorpt_coefficient_mu 0.088
_exptl_absorpt_correction_T_max 0.9737
_exptl_absorpt_correction_T_min 0.9496
_exptl_absorpt_correction_type multi-scan
_exptl_absorpt_process_details '(<i>SADABS</i>; Bruker, 2009)'
_exptl_crystal_colour colourless
_exptl_crystal_density_diffrn 1.328
_exptl_crystal_density_method 'not measured'
_exptl_crystal_description block
_exptl_crystal_F_000 380
_exptl_crystal_size_max 0.60
_exptl_crystal_size_mid 0.51
_exptl_crystal_size_min 0.31
_refine_diff_density_max 0.630
_refine_diff_density_min -0.259
_refine_diff_density_rms 0.066
_refine_ls_extinction_method none
_refine_ls_goodness_of_fit_ref 1.063
_refine_ls_hydrogen_treatment mixed
_refine_ls_matrix_type full
_refine_ls_number_parameters 343
_refine_ls_number_reflns 7740
_refine_ls_number_restraints 0
_refine_ls_restrained_S_all 1.063
_refine_ls_R_factor_all 0.0535
_refine_ls_R_factor_gt 0.0457
_refine_ls_shift/su_max 0.001
_refine_ls_shift/su_mean 0.000
_refine_ls_structure_factor_coef Fsqd
_refine_ls_weighting_details 'calc w=1/[\s^2^(Fo^2^)+(0.0728P)^2^+0.1957P] where P=(Fo^2^+2Fc^2^)/3'
_refine_ls_weighting_scheme calc
_refine_ls_wR_factor_gt 0.1241
_refine_ls_wR_factor_ref 0.1299
_reflns_number_gt 6619
_reflns_number_total 7740
_reflns_threshold_expression I>2\s(I)
_cod_data_source_file c2ob07158d.txt
_cod_data_source_block wdd61_0m
_cod_original_sg_symbol_H-M 'P-1 '
_cod_database_code 7152312

loop_
_symmetry_equiv_pos_as_xyz
'x, y, z'
'-x, -y, -z'

loop_
_atom_site_label
_atom_site_type_symbol
_atom_site_fract_x
_atom_site_fract_y
_atom_site_fract_z
_atom_site_U_iso_or_equiv
_atom_site_adp_type
_atom_site_occupancy
_atom_site_symmetry_multiplicity
_atom_site_calc_flag
O1 O 0.78569(8) 0.91932(6) 0.42358(6) 0.01728(12) Uani 1 1 d
O2 O 0.98408(7) 1.22777(7) 0.50495(6) 0.01661(11) Uani 1 1 d
O3 O 0.30311(9) 0.89545(9) 0.31371(10) 0.0357(2) Uani 1 1 d
N1 N 0.57934(8) 1.01144(7) 0.35789(7) 0.01451(12) Uani 1 1 d
C1 C 0.74251(9) 1.01866(8) 0.39359(7) 0.01360(13) Uani 1 1 d
C2 C 0.58105(10) 1.15568(8) 0.36159(7) 0.01411(13) Uani 1 1 d
C3 C 0.45054(10) 1.20143(10) 0.35231(8) 0.01759(14) Uani 1 1 d
C4 C 0.48802(11) 1.35029(10) 0.36760(8) 0.01929(15) Uani 1 1 d
C5 C 0.64894(11) 1.44953(9) 0.39239(8) 0.01850(15) Uani 1 1 d
C6 C 0.77778(10) 1.40166(9) 0.39992(8) 0.01618(14) Uani 1 1 d
C7 C 0.74275(9) 1.25443(8) 0.38252(7) 0.01363(13) Uani 1 1 d
C8 C 0.85779(9) 1.17502(8) 0.39018(7) 0.01292(12) Uani 1 1 d
C9 C 0.93622(9) 1.17269(8) 0.27626(7) 0.01262(12) Uani 1 1 d
C10 C 1.03940(10) 1.32505(8) 0.24840(8) 0.01569(13) Uani 1 1 d
C11 C 0.94445(11) 1.39862(8) 0.15592(8) 0.01697(14) Uani 1 1 d
C12 C 0.83015(10) 1.29785(8) 0.03693(8) 0.01590(14) Uani 1 1 d
C13 C 0.71743(9) 1.15793(8) 0.07506(7) 0.01382(13) Uani 1 1 d
C14 C 0.82098(9) 1.08303(8) 0.15260(7) 0.01187(12) Uani 1 1 d
C15 C 0.82985(9) 0.95917(8) 0.10822(7) 0.01271(12) Uani 1 1 d
C16 C 0.73125(10) 0.87629(8) -0.02109(7) 0.01512(13) Uani 1 1 d
C17 C 0.63063(10) 0.71822(8) -0.00974(8) 0.01652(14) Uani 1 1 d
C18 C 0.74146(11) 0.64337(8) 0.06060(8) 0.01775(14) Uani 1 1 d
C19 C 0.84675(10) 0.72805(8) 0.18934(8) 0.01683(14) Uani 1 1 d
C20 C 0.94210(10) 0.88732(8) 0.17775(8) 0.01488(13) Uani 1 1 d
C21 C 0.43490(10) 0.88496(9) 0.32685(8) 0.01844(15) Uani 1 1 d
C22 C 0.45230(12) 0.74294(10) 0.30722(9) 0.02083(16) Uani 1 1 d
H1O2 H 1.041(2) 1.168(2) 0.5136(18) 0.047(5) Uiso 1 1 d
H3 H 0.3435(18) 1.1383(15) 0.3399(14) 0.024(3) Uiso 1 1 d
H4 H 0.3982(18) 1.3843(15) 0.3650(14) 0.027(3) Uiso 1 1 d
H5 H 0.6744(18) 1.5573(16) 0.4069(14) 0.028(3) Uiso 1 1 d
H6 H 0.8904(17) 1.4718(14) 0.4148(13) 0.021(3) Uiso 1 1 d
H9 H 1.0153(16) 1.1241(14) 0.3137(13) 0.020(3) Uiso 1 1 d
H10A H 1.0972(17) 1.3868(15) 0.3298(14) 0.024(3) Uiso 1 1 d
H10B H 1.1251(16) 1.3119(14) 0.2104(13) 0.020(3) Uiso 1 1 d
H11A H 1.0243(18) 1.4887(15) 0.1331(14) 0.025(3) Uiso 1 1 d
H11B H 0.8741(15) 1.4326(13) 0.1958(12) 0.017(3) Uiso 1 1 d
H12A H 0.7601(16) 1.3444(14) -0.0177(13) 0.020(3) Uiso 1 1 d
H12B H 0.8933(17) 1.2736(14) -0.0154(13) 0.022(3) Uiso 1 1 d
H13A H 0.6377(16) 1.0950(14) -0.0021(13) 0.021(3) Uiso 1 1 d
H13B H 0.6513(17) 1.1841(15) 0.1275(13) 0.023(3) Uiso 1 1 d
H16A H 0.6572(16) 0.9226(14) -0.0726(12) 0.018(3) Uiso 1 1 d
H16B H 0.8097(17) 0.8763(15) -0.0719(13) 0.023(3) Uiso 1 1 d
H17A H 0.5669(17) 0.6678(15) -0.0971(14) 0.026(3) Uiso 1 1 d
H17B H 0.5457(16) 0.7154(14) 0.0373(13) 0.022(3) Uiso 1 1 d
H18A H 0.6702(17) 0.5428(15) 0.0713(13) 0.024(3) Uiso 1 1 d
H18B H 0.8123(17) 0.6327(15) 0.0063(13) 0.024(3) Uiso 1 1 d
H19A H 0.7757(16) 0.7234(14) 0.2458(13) 0.019(3) Uiso 1 1 d
H19B H 0.9277(18) 0.6860(15) 0.2322(14) 0.026(3) Uiso 1 1 d
H20A H 1.0023(16) 0.9351(14) 0.2599(13) 0.020(3) Uiso 1 1 d
H20B H 1.0205(16) 0.8918(14) 0.1268(13) 0.020(3) Uiso 1 1 d
H22A H 0.520(2) 0.7459(18) 0.2533(17) 0.043(4) Uiso 1 1 d
H22B H 0.344(2) 0.6749(18) 0.2717(16) 0.041(4) Uiso 1 1 d
H22C H 0.504(2) 0.7166(17) 0.3877(16) 0.039(4) Uiso 1 1 d

loop_
_atom_site_aniso_label
_atom_site_aniso_U_11
_atom_site_aniso_U_22
_atom_site_aniso_U_33
_atom_site_aniso_U_23
_atom_site_aniso_U_13
_atom_site_aniso_U_12
O1 0.0179(3) 0.0166(2) 0.0194(3) 0.0040(2) 0.0035(2) 0.0097(2)
O2 0.0161(2) 0.0185(3) 0.0136(2) -0.00177(19) -0.0023(2) 0.0087(2)
O3 0.0148(3) 0.0259(3) 0.0640(6) 0.0076(4) 0.0057(3) 0.0075(3)
N1 0.0129(3) 0.0157(3) 0.0154(3) 0.0021(2) 0.0024(2) 0.0068(2)
C1 0.0130(3) 0.0158(3) 0.0126(3) 0.0015(2) 0.0020(2) 0.0070(2)
C2 0.0152(3) 0.0173(3) 0.0120(3) 0.0017(2) 0.0030(2) 0.0090(3)
C3 0.0171(3) 0.0241(4) 0.0158(3) 0.0032(3) 0.0046(3) 0.0125(3)
C4 0.0219(4) 0.0256(4) 0.0173(3) 0.0031(3) 0.0056(3) 0.0166(3)
C5 0.0243(4) 0.0205(3) 0.0156(3) 0.0016(3) 0.0047(3) 0.0145(3)
C6 0.0195(3) 0.0165(3) 0.0150(3) 0.0003(2) 0.0036(3) 0.0102(3)
C7 0.0147(3) 0.0158(3) 0.0120(3) 0.0008(2) 0.0021(2) 0.0086(2)
C8 0.0124(3) 0.0136(3) 0.0126(3) 0.0001(2) 0.0006(2) 0.0065(2)
C9 0.0114(3) 0.0123(3) 0.0143(3) -0.0002(2) 0.0017(2) 0.0057(2)
C10 0.0136(3) 0.0133(3) 0.0182(3) -0.0003(2) 0.0036(3) 0.0032(2)
C11 0.0202(3) 0.0123(3) 0.0190(3) 0.0023(2) 0.0066(3) 0.0058(3)
C12 0.0190(3) 0.0146(3) 0.0166(3) 0.0040(2) 0.0060(3) 0.0083(3)
C13 0.0134(3) 0.0141(3) 0.0148(3) 0.0021(2) 0.0022(2) 0.0070(2)
C14 0.0115(3) 0.0115(3) 0.0126(3) 0.0010(2) 0.0019(2) 0.0052(2)
C15 0.0135(3) 0.0118(3) 0.0131(3) 0.0011(2) 0.0029(2) 0.0054(2)
C16 0.0184(3) 0.0130(3) 0.0131(3) 0.0006(2) 0.0033(3) 0.0054(2)
C17 0.0166(3) 0.0136(3) 0.0164(3) -0.0002(2) 0.0026(3) 0.0034(2)
C18 0.0197(3) 0.0121(3) 0.0208(4) 0.0005(3) 0.0050(3) 0.0055(3)
C19 0.0196(3) 0.0133(3) 0.0187(3) 0.0028(2) 0.0039(3) 0.0081(3)
C20 0.0146(3) 0.0121(3) 0.0183(3) 0.0005(2) 0.0026(3) 0.0066(2)
C21 0.0149(3) 0.0188(3) 0.0195(3) 0.0038(3) 0.0026(3) 0.0051(3)
C22 0.0205(4) 0.0185(3) 0.0207(4) 0.0009(3) 0.0036(3) 0.0053(3)

loop_
_atom_type_symbol
_atom_type_description
_atom_type_scat_dispersion_real
_atom_type_scat_dispersion_imag
_atom_type_scat_source
C C 0.0033 0.0016 'International Tables Vol C Tables 4.2.6.8 and 6.1.1.4'
H H 0.0000 0.0000 'International Tables Vol C Tables 4.2.6.8 and 6.1.1.4'
N N 0.0061 0.0033 'International Tables Vol C Tables 4.2.6.8 and 6.1.1.4'
O O 0.0106 0.0060 'International Tables Vol C Tables 4.2.6.8 and 6.1.1.4'

loop_
_geom_angle_atom_site_label_1
_geom_angle_atom_site_label_2
_geom_angle_atom_site_label_3
_geom_angle
C8 O2 H1O2 106.6(12)
C1 N1 C21 126.90(7)
C1 N1 C2 108.68(6)
C21 N1 C2 124.39(7)
O1 C1 N1 125.93(7)
O1 C1 C8 125.59(7)
N1 C1 C8 108.47(6)
C3 C2 C7 121.52(7)
C3 C2 N1 128.98(7)
C7 C2 N1 109.45(6)
C2 C3 C4 117.30(8)
C2 C3 H3 122.9(9)
C4 C3 H3 119.8(9)
C5 C4 C3 121.73(7)
C5 C4 H4 119.8(8)
C3 C4 H4 118.4(8)
C4 C5 C6 120.12(8)
C4 C5 H5 120.7(8)
C6 C5 H5 119.2(8)
C7 C6 C5 119.01(8)
C7 C6 H6 121.1(8)
C5 C6 H6 119.9(8)
C6 C7 C2 120.27(7)
C6 C7 C8 129.61(7)
C2 C7 C8 110.01(6)
O2 C8 C7 108.68(6)
O2 C8 C1 111.40(6)
C7 C8 C1 101.37(6)
O2 C8 C9 109.36(6)
C7 C8 C9 118.84(6)
C1 C8 C9 106.91(6)
C14 C9 C10 109.89(6)
C14 C9 C8 116.59(6)
C10 C9 C8 113.67(6)
C14 C9 H9 108.2(7)
C10 C9 H9 107.5(7)
C8 C9 H9 100.0(7)
C11 C10 C9 115.78(6)
C11 C10 H10A 110.4(8)
C9 C10 H10A 108.6(8)
C11 C10 H10B 108.4(8)
C9 C10 H10B 105.8(7)
H10A C10 H10B 107.4(11)
C12 C11 C10 112.55(6)
C12 C11 H11A 111.2(8)
C10 C11 H11A 109.6(9)
C12 C11 H11B 106.3(8)
C10 C11 H11B 111.8(7)
H11A C11 H11B 105.1(11)
C11 C12 C13 109.93(6)
C11 C12 H12A 111.3(7)
C13 C12 H12A 108.8(7)
C11 C12 H12B 110.8(8)
C13 C12 H12B 108.9(8)
H12A C12 H12B 107.1(11)
C14 C13 C12 109.41(6)
C14 C13 H13A 112.0(8)
C12 C13 H13A 110.1(8)
C14 C13 H13B 110.1(8)
C12 C13 H13B 108.2(8)
H13A C13 H13B 106.9(11)
C15 C14 C13 123.47(7)
C15 C14 C9 122.47(6)
C13 C14 C9 113.30(6)
C14 C15 C20 125.33(7)
C14 C15 C16 124.04(7)
C20 C15 C16 110.60(6)
C15 C16 C17 111.53(6)
C15 C16 H16A 113.4(7)
C17 C16 H16A 110.1(7)
C15 C16 H16B 108.1(8)
C17 C16 H16B 107.7(8)
H16A C16 H16B 105.6(11)
C18 C17 C16 111.05(7)
C18 C17 H17A 112.0(8)
C16 C17 H17A 108.9(8)
C18 C17 H17B 109.9(8)
C16 C17 H17B 109.1(7)
H17A C17 H17B 105.8(11)
C19 C18 C17 111.12(6)
C19 C18 H18A 111.0(8)
C17 C18 H18A 108.4(8)
C19 C18 H18B 110.6(8)
C17 C18 H18B 109.1(8)
H18A C18 H18B 106.5(11)
C18 C19 C20 112.27(7)
C18 C19 H19A 109.1(8)
C20 C19 H19A 108.8(7)
C18 C19 H19B 111.9(8)
C20 C19 H19B 107.9(8)
H19A C19 H19B 106.7(11)
C15 C20 C19 111.84(6)
C15 C20 H20A 112.3(8)
C19 C20 H20A 108.8(8)
C15 C20 H20B 106.9(8)
C19 C20 H20B 108.5(7)
H20A C20 H20B 108.4(11)
O3 C21 N1 119.29(8)
O3 C21 C22 122.65(8)
N1 C21 C22 118.02(7)
C21 C22 H22A 112.2(10)
C21 C22 H22B 105.7(10)
H22A C22 H22B 111.0(14)
C21 C22 H22C 110.9(10)
H22A C22 H22C 105.6(14)
H22B C22 H22C 111.5(14)

loop_
_geom_bond_atom_site_label_1
_geom_bond_atom_site_label_2
_geom_bond_distance
O1 C1 1.2125(9)
O2 C8 1.4159(9)
O2 H1O2 0.908(19)
O3 C21 1.2081(11)
N1 C1 1.4071(10)
N1 C21 1.4153(11)
N1 C2 1.4345(10)
C1 C8 1.5409(11)
C2 C3 1.3939(11)
C2 C7 1.3991(11)
C3 C4 1.3980(12)
C3 H3 0.920(14)
C4 C5 1.3920(13)
C4 H4 0.982(14)
C5 C6 1.3957(11)
C5 H5 1.017(14)
C6 C7 1.3873(11)
C6 H6 0.979(13)
C7 C8 1.5069(10)
C8 C9 1.5724(11)
C9 C14 1.5224(10)
C9 C10 1.5507(11)
C9 H9 1.015(14)
C10 C11 1.5334(12)
C10 H10A 0.984(14)
C10 H10B 1.006(13)
C11 C12 1.5256(12)
C11 H11A 1.009(14)
C11 H11B 0.996(12)
C12 C13 1.5357(11)
C12 H12A 1.006(14)
C12 H12B 0.980(14)
C13 C14 1.5140(10)
C13 H13A 0.993(14)
C13 H13B 1.011(13)
C14 C15 1.3566(10)
C15 C20 1.5131(11)
C15 C16 1.5139(11)
C16 C17 1.5363(11)
C16 H16A 1.014(13)
C16 H16B 0.998(13)
C17 C18 1.5287(12)
C17 H17A 1.002(14)
C17 H17B 1.013(13)
C18 C19 1.5261(12)
C18 H18A 1.005(14)
C18 H18B 1.000(13)
C19 C20 1.5361(11)
C19 H19A 0.980(13)
C19 H19B 0.997(15)
C20 H20A 0.944(14)
C20 H20B 0.989(13)
C21 C22 1.4994(13)
C22 H22A 0.939(17)
C22 H22B 0.950(17)
C22 H22C 0.977(17)

loop_
_geom_torsion_atom_site_label_1
_geom_torsion_atom_site_label_2
_geom_torsion_atom_site_label_3
_geom_torsion_atom_site_label_4
_geom_torsion
C21 N1 C1 O1 -12.85(13)
C2 N1 C1 O1 165.31(8)
C21 N1 C1 C8 168.01(7)
C2 N1 C1 C8 -13.82(8)
C1 N1 C2 C3 -169.54(8)
C21 N1 C2 C3 8.69(13)
C1 N1 C2 C7 7.84(9)
C21 N1 C2 C7 -173.93(7)
C7 C2 C3 C4 -1.38(12)
N1 C2 C3 C4 175.72(8)
C2 C3 C4 C5 -0.65(12)
C3 C4 C5 C6 1.39(13)
C4 C5 C6 C7 -0.08(12)
C5 C6 C7 C2 -1.91(12)
C5 C6 C7 C8 -177.63(8)
C3 C2 C7 C6 2.69(12)
N1 C2 C7 C6 -174.92(7)
C3 C2 C7 C8 179.19(7)
N1 C2 C7 C8 1.57(9)
C6 C7 C8 O2 49.38(11)
C2 C7 C8 O2 -126.69(7)
C6 C7 C8 C1 166.82(8)
C2 C7 C8 C1 -9.25(8)
C6 C7 C8 C9 -76.47(10)
C2 C7 C8 C9 107.46(8)
O1 C1 C8 O2 -49.78(10)
N1 C1 C8 O2 129.36(6)
O1 C1 C8 C7 -165.22(8)
N1 C1 C8 C7 13.92(8)
O1 C1 C8 C9 69.65(9)
N1 C1 C8 C9 -111.21(7)
O2 C8 C9 C14 164.07(6)
C7 C8 C9 C14 -70.40(9)
C1 C8 C9 C14 43.34(8)
O2 C8 C9 C10 -66.53(8)
C7 C8 C9 C10 59.00(9)
C1 C8 C9 C10 172.74(6)
C14 C9 C10 C11 44.55(8)
C8 C9 C10 C11 -88.15(8)
C9 C10 C11 C12 -46.53(9)
C10 C11 C12 C13 53.19(9)
C11 C12 C13 C14 -60.42(8)
C12 C13 C14 C15 -108.57(8)
C12 C13 C14 C9 61.65(8)
C10 C9 C14 C15 118.07(8)
C8 C9 C14 C15 -110.75(8)
C10 C9 C14 C13 -52.26(8)
C8 C9 C14 C13 78.92(8)
C13 C14 C15 C20 174.58(7)
C9 C14 C15 C20 5.23(12)
C13 C14 C15 C16 -3.31(12)
C9 C14 C15 C16 -172.65(7)
C14 C15 C16 C17 -124.71(8)
C20 C15 C16 C17 57.14(8)
C15 C16 C17 C18 -56.69(9)
C16 C17 C18 C19 53.84(9)
C17 C18 C19 C20 -52.60(9)
C14 C15 C20 C19 126.51(8)
C16 C15 C20 C19 -55.36(8)
C18 C19 C20 C15 53.68(9)
C1 N1 C21 O3 170.63(9)
C2 N1 C21 O3 -7.26(13)
C1 N1 C21 C22 -11.42(12)
C2 N1 C21 C22 170.68(7)
